data_4328347
loop_
_publ_author_name
'Nail M. Shavaleev'
'Filippo Monti'
'Rub\'en D. Costa'
'Rosario Scopelliti'
'Henk J. Bolink'
'Enrique Ort\'i'
'Gianluca Accorsi'
'Nicola Armaroli'
'Etienne Baranoff'
'Michael Gr\"atzel'
'Mohammad K. Nazeeruddin'

_publ_section_title
;
 Bright Blue Phosphorescence from Cationic Bis-Cyclometalated Iridium(III)
 Isocyanide Complexes
;
_journal_name_full 'Inorganic Chemistry'
_journal_page_first 2263
_journal_page_last 2271
_journal_paper_doi 10.1021/ic202297h
_journal_volume 51
_journal_year 2012
_chemical_formula_moiety 'C34 H36 F2 Ir N4 O2, C F3 O3 S'
_chemical_formula_sum 'C35 H36 F5 Ir N4 O5 S'
_chemical_formula_weight 911.94
_chemical_name_systematic
; 
 ? 
;
_space_group_IT_number 2
_symmetry_cell_setting triclinic
_symmetry_space_group_name_Hall '-P 1'
_symmetry_space_group_name_H-M 'P -1'
_atom_sites_solution_hydrogens geom
_atom_sites_solution_primary direct
_atom_sites_solution_secondary difmap
_audit_creation_method SHELXL-97
_cell_angle_alpha 90.603(9)
_cell_angle_beta 105.358(12)
_cell_angle_gamma 101.288(11)
_cell_formula_units_Z 4
_cell_length_a 12.184(2)
_cell_length_b 16.143(2)
_cell_length_c 19.756(3)
_cell_measurement_reflns_used 311
_cell_measurement_temperature 100(2)
_cell_measurement_theta_max 22
_cell_measurement_theta_min 3
_cell_volume 3666.5(10)
_computing_cell_refinement 'Dirax/lsq (Duisenberg & Schreurs, 1989-2000)'
_computing_data_collection 'Collect (Bruker AXS BV, 1997-2004)'
_computing_data_reduction 'EvalCCD (Duisenberg & Schreurs, 1990-2000)'
_computing_molecular_graphics 'Bruker SHELXTL'
_computing_publication_material 'Bruker SHELXTL'
_computing_structure_refinement 'SHELXL-97 (Sheldrick, 1997)'
_computing_structure_solution 'SHELXS-97 (Sheldrick, 1990)'
_diffrn_ambient_temperature 100(2)
_diffrn_measured_fraction_theta_full 0.987
_diffrn_measured_fraction_theta_max 0.987
_diffrn_measurement_device_type 'Bruker APEX II CCD'
_diffrn_measurement_method 'phi and omega scans'
_diffrn_radiation_monochromator graphite
_diffrn_radiation_source 'fine-focus sealed tube'
_diffrn_radiation_type MoK\a
_diffrn_radiation_wavelength 0.71073
_diffrn_reflns_av_R_equivalents 0.0707
_diffrn_reflns_av_sigmaI/netI 0.0582
_diffrn_reflns_limit_h_max 15
_diffrn_reflns_limit_h_min -15
_diffrn_reflns_limit_k_max 20
_diffrn_reflns_limit_k_min -20
_diffrn_reflns_limit_l_max 25
_diffrn_reflns_limit_l_min -25
_diffrn_reflns_number 64156
_diffrn_reflns_theta_full 27.50
_diffrn_reflns_theta_max 27.50
_diffrn_reflns_theta_min 3.12
_exptl_absorpt_coefficient_mu 3.770
_exptl_absorpt_correction_T_max 0.7456
_exptl_absorpt_correction_T_min 0.3678
_exptl_absorpt_correction_type multi-scan
_exptl_absorpt_process_details 'SADABS 2008, Bruker AXS, 2008'
_exptl_crystal_colour colourless
_exptl_crystal_density_diffrn 1.652
_exptl_crystal_description prismatic
_exptl_crystal_F_000 1808
_exptl_crystal_size_max 0.41
_exptl_crystal_size_mid 0.21
_exptl_crystal_size_min 0.16
_refine_diff_density_max 4.360
_refine_diff_density_min -3.319
_refine_diff_density_rms 0.184
_refine_ls_extinction_method none
_refine_ls_goodness_of_fit_ref 1.131
_refine_ls_hydrogen_treatment constr
_refine_ls_matrix_type full
_refine_ls_number_parameters 975
_refine_ls_number_reflns 16628
_refine_ls_number_restraints 138
_refine_ls_restrained_S_all 1.130
_refine_ls_R_factor_all 0.0706
_refine_ls_R_factor_gt 0.0524
_refine_ls_shift/su_max 0.001
_refine_ls_shift/su_mean 0.000
_refine_ls_structure_factor_coef Fsqd
_refine_ls_weighting_details 'calc w=1/[\s^2^(Fo^2^)+(0.0440P)^2^+24.2088P] where P=(Fo^2^+2Fc^2^)/3'
_refine_ls_weighting_scheme calc
_refine_ls_wR_factor_gt 0.1196
_refine_ls_wR_factor_ref 0.1314
_reflns_number_gt 13445
_reflns_number_total 16628
_reflns_threshold_expression >2sigma(I)
_cod_data_source_file ic202297h_si_002.cif
_cod_data_source_block ns90
_cod_original_cell_volume 3666.6(10)
_cod_database_code 4328347

loop_
_symmetry_equiv_pos_as_xyz
'x, y, z'
'-x, -y, -z'

loop_
_atom_site_label
_atom_site_type_symbol
_atom_site_fract_x
_atom_site_fract_y
_atom_site_fract_z
_atom_site_U_iso_or_equiv
_atom_site_adp_type
_atom_site_occupancy
_atom_site_symmetry_multiplicity
_atom_site_calc_flag
_atom_site_refinement_flags
_atom_site_disorder_assembly
_atom_site_disorder_group
Ir1 Ir 0.26195(2) 0.191017(15) -0.068304(11) 0.01835(7) Uani 1 1 d . . .
F1 F 0.0898(3) -0.0679(3) 0.0777(2) 0.0304(9) Uani 1 1 d . . .
F2 F 0.6954(3) 0.2431(3) 0.1193(2) 0.0298(9) Uani 1 1 d . . .
O1 O 0.6005(4) 0.0195(3) -0.1778(2) 0.0228(9) Uani 1 1 d . . .
O2 O 0.0246(4) 0.3555(3) 0.1238(3) 0.0341(12) Uani 1 1 d . . .
N1 N 0.3699(4) 0.1354(4) -0.1092(2) 0.0195(11) Uani 1 1 d . . .
N2 N 0.1712(5) 0.2416(4) -0.0097(3) 0.0246(12) Uani 1 1 d . . .
N3 N 0.3230(6) 0.3738(4) -0.1249(3) 0.0315(14) Uani 1 1 d . A .
N4 N 0.0444(5) 0.1183(4) -0.1977(3) 0.0274(13) Uani 1 1 d . A .
C1 C 0.4442(6) 0.1757(4) -0.1460(3) 0.0218(13) Uani 1 1 d . . .
H1 H 0.4422 0.2327 -0.1566 0.026 Uiso 1 1 calc R . .
C2 C 0.5202(6) 0.1378(4) -0.1679(3) 0.0255(14) Uani 1 1 d . . .
H2 H 0.5706 0.1684 -0.1925 0.031 Uiso 1 1 calc R . .
C3 C 0.5237(5) 0.0533(4) -0.1537(3) 0.0209(13) Uani 1 1 d . . .
C4 C 0.4495(5) 0.0106(4) -0.1165(3) 0.0209(13) Uani 1 1 d . . .
H4 H 0.4495 -0.0469 -0.1068 0.025 Uiso 1 1 calc R . .
C5 C 0.3751(5) 0.0535(4) -0.0936(3) 0.0191(12) Uani 1 1 d . . .
C6 C 0.2982(6) 0.0168(4) -0.0499(3) 0.0217(13) Uani 1 1 d . . .
C7 C 0.2935(6) -0.0653(4) -0.0269(3) 0.0234(13) Uani 1 1 d . . .
H7 H 0.3380 -0.1011 -0.0408 0.028 Uiso 1 1 calc R . .
C8 C 0.2226(6) -0.0939(4) 0.0167(3) 0.0256(14) Uani 1 1 d . . .
H8 H 0.2182 -0.1491 0.0334 0.031 Uiso 1 1 calc R . .
C9 C 0.1596(6) -0.0400(4) 0.0346(3) 0.0252(14) Uani 1 1 d . . .
C10 C 0.1616(6) 0.0415(4) 0.0126(3) 0.0223(13) Uani 1 1 d . . .
H10 H 0.1148 0.0757 0.0261 0.027 Uiso 1 1 calc R . .
C11 C 0.2347(5) 0.0724(4) -0.0302(3) 0.0197(13) Uani 1 1 d . . .
C12 C 0.6010(6) -0.0684(4) -0.1662(3) 0.0259(14) Uani 1 1 d . . .
H12A H 0.6169 -0.0764 -0.1157 0.039 Uiso 1 1 calc R . .
H12B H 0.6616 -0.0854 -0.1841 0.039 Uiso 1 1 calc R . .
H12C H 0.5251 -0.1030 -0.1909 0.039 Uiso 1 1 calc R . .
C13 C 0.3909(5) 0.2285(4) 0.0234(3) 0.0187(12) Uani 1 1 d . . .
C14 C 0.5108(6) 0.2250(4) 0.0384(3) 0.0230(13) Uani 1 1 d . . .
H14 H 0.5422 0.2068 0.0031 0.028 Uiso 1 1 calc R . .
C15 C 0.5800(5) 0.2490(4) 0.1061(3) 0.0209(13) Uani 1 1 d . . .
C16 C 0.5426(6) 0.2754(4) 0.1610(3) 0.0242(14) Uani 1 1 d . . .
H16 H 0.5941 0.2891 0.2068 0.029 Uiso 1 1 calc R . .
C17 C 0.4265(6) 0.2813(4) 0.1469(3) 0.0245(14) Uani 1 1 d . . .
H17 H 0.3971 0.3007 0.1828 0.029 Uiso 1 1 calc R . .
C18 C 0.3536(5) 0.2582(4) 0.0790(3) 0.0202(12) Uani 1 1 d . . .
C19 C 0.2306(6) 0.2680(4) 0.0594(3) 0.0215(13) Uani 1 1 d . . .
C20 C 0.1780(6) 0.3038(4) 0.1029(3) 0.0256(14) Uani 1 1 d . . .
H20 H 0.2194 0.3191 0.1508 0.031 Uiso 1 1 calc R . .
C21 C 0.0667(6) 0.3177(4) 0.0781(4) 0.0265(14) Uani 1 1 d . . .
C22 C 0.0053(6) 0.2904(4) 0.0081(4) 0.0266(14) Uani 1 1 d . . .
H22 H -0.0722 0.2978 -0.0106 0.032 Uiso 1 1 calc R . .
C23 C 0.0597(6) 0.2529(4) -0.0325(4) 0.0265(14) Uani 1 1 d . . .
H23 H 0.0171 0.2337 -0.0795 0.032 Uiso 1 1 calc R . .
C24 C -0.0861(7) 0.3790(6) 0.0963(5) 0.0413(19) Uani 1 1 d . . .
H24A H -0.0812 0.4175 0.0587 0.062 Uiso 1 1 calc R . .
H24B H -0.1063 0.4074 0.1340 0.062 Uiso 1 1 calc R . .
H24C H -0.1459 0.3282 0.0774 0.062 Uiso 1 1 calc R . .
C25 C 0.3004(6) 0.3065(4) -0.1053(3) 0.0238(14) Uani 1 1 d . . .
C26 C 0.3544(8) 0.4623(5) -0.1399(4) 0.049(2) Uani 1 1 d DU . .
C27A C 0.4772(17) 0.4974(19) -0.0922(12) 0.088(10) Uani 0.500(18) 1 d PDU A 1
H27A H 0.5010 0.5573 -0.1001 0.132 Uiso 0.500(18) 1 calc PR A 1
H27B H 0.5318 0.4657 -0.1033 0.132 Uiso 0.500(18) 1 calc PR A 1
H27C H 0.4772 0.4917 -0.0429 0.132 Uiso 0.500(18) 1 calc PR A 1
C28A C 0.266(2) 0.5071(15) -0.1306(16) 0.085(7) Uani 0.500(18) 1 d PDU A 1
H28A H 0.2565 0.5004 -0.0830 0.128 Uiso 0.500(18) 1 calc PR A 1
H28B H 0.1916 0.4837 -0.1652 0.128 Uiso 0.500(18) 1 calc PR A 1
H28C H 0.2897 0.5674 -0.1372 0.128 Uiso 0.500(18) 1 calc PR A 1
C29A C 0.365(2) 0.4630(10) -0.2173(7) 0.051(5) Uani 0.500(18) 1 d PDU A 1
H29A H 0.2929 0.4314 -0.2492 0.077 Uiso 0.500(18) 1 calc PR A 1
H29B H 0.4300 0.4366 -0.2202 0.077 Uiso 0.500(18) 1 calc PR A 1
H29C H 0.3801 0.5216 -0.2307 0.077 Uiso 0.500(18) 1 calc PR A 1
C27B C 0.4823(14) 0.4845(17) -0.1284(15) 0.074(7) Uani 0.500(18) 1 d PDU A 2
H27D H 0.5102 0.5450 -0.1142 0.111 Uiso 0.500(18) 1 calc PR A 2
H27E H 0.5014 0.4720 -0.1720 0.111 Uiso 0.500(18) 1 calc PR A 2
H27F H 0.5197 0.4513 -0.0912 0.111 Uiso 0.500(18) 1 calc PR A 2
C28B C 0.3238(19) 0.5143(11) -0.0812(11) 0.059(6) Uani 0.500(18) 1 d PDU A 2
H28D H 0.3417 0.5749 -0.0884 0.088 Uiso 0.500(18) 1 calc PR A 2
H28E H 0.3700 0.5035 -0.0346 0.088 Uiso 0.500(18) 1 calc PR A 2
H28F H 0.2409 0.4966 -0.0843 0.088 Uiso 0.500(18) 1 calc PR A 2
C29B C 0.279(3) 0.4794(15) -0.2088(10) 0.115(10) Uani 0.500(18) 1 d PDU A 2
H29D H 0.1967 0.4591 -0.2100 0.173 Uiso 0.500(18) 1 calc PR A 2
H29E H 0.2962 0.4499 -0.2470 0.173 Uiso 0.500(18) 1 calc PR A 2
H29F H 0.2928 0.5404 -0.2147 0.173 Uiso 0.500(18) 1 calc PR A 2
C30 C 0.1255(6) 0.1473(4) -0.1521(3) 0.0231(13) Uani 1 1 d . . .
C31 C -0.0576(6) 0.0860(5) -0.2583(3) 0.0340(17) Uani 1 1 d DU . .
C32A C -0.128(3) 0.1536(17) -0.2812(12) 0.056(7) Uani 0.500(18) 1 d PDU A 1
H32A H -0.0776 0.2039 -0.2922 0.085 Uiso 0.500(18) 1 calc PR A 1
H32B H -0.1594 0.1687 -0.2430 0.085 Uiso 0.500(18) 1 calc PR A 1
H32C H -0.1919 0.1320 -0.3230 0.085 Uiso 0.500(18) 1 calc PR A 1
C33A C -0.0013(19) 0.0631(14) -0.3162(9) 0.034(4) Uani 0.500(18) 1 d PDU A 1
H33A H -0.0626 0.0397 -0.3589 0.051 Uiso 0.500(18) 1 calc PR A 1
H33B H 0.0460 0.0210 -0.2995 0.051 Uiso 0.500(18) 1 calc PR A 1
H33C H 0.0481 0.1141 -0.3268 0.051 Uiso 0.500(18) 1 calc PR A 1
C34A C -0.129(3) 0.0071(12) -0.2382(17) 0.024(5) Uani 0.500(18) 1 d PDU A 1
H34A H -0.1916 -0.0189 -0.2794 0.036 Uiso 0.500(18) 1 calc PR A 1
H34B H -0.1623 0.0223 -0.2010 0.036 Uiso 0.500(18) 1 calc PR A 1
H34C H -0.0788 -0.0332 -0.2211 0.036 Uiso 0.500(18) 1 calc PR A 1
C32B C -0.142(3) 0.1455(17) -0.2558(14) 0.070(9) Uani 0.500(18) 1 d PDU A 2
H32D H -0.1035 0.2043 -0.2576 0.105 Uiso 0.500(18) 1 calc PR A 2
H32E H -0.1660 0.1392 -0.2121 0.105 Uiso 0.500(18) 1 calc PR A 2
H32F H -0.2113 0.1306 -0.2962 0.105 Uiso 0.500(18) 1 calc PR A 2
C33B C -0.020(2) 0.0952(19) -0.3253(10) 0.077(9) Uani 0.500(18) 1 d PDU A 2
H33D H 0.0093 0.1552 -0.3305 0.116 Uiso 0.500(18) 1 calc PR A 2
H33E H -0.0861 0.0726 -0.3657 0.116 Uiso 0.500(18) 1 calc PR A 2
H33F H 0.0422 0.0639 -0.3233 0.116 Uiso 0.500(18) 1 calc PR A 2
C34B C -0.112(3) -0.0038(12) -0.248(2) 0.033(6) Uani 0.500(18) 1 d PDU A 2
H34D H -0.1760 -0.0263 -0.2895 0.050 Uiso 0.500(18) 1 calc PR A 2
H34E H -0.1413 -0.0045 -0.2064 0.050 Uiso 0.500(18) 1 calc PR A 2
H34F H -0.0530 -0.0389 -0.2414 0.050 Uiso 0.500(18) 1 calc PR A 2
Ir2 Ir 1.25864(2) 0.207475(15) 0.450802(12) 0.02058(8) Uani 1 1 d . . .
F3 F 1.0791(3) -0.0663(3) 0.5801(2) 0.0307(9) Uani 1 1 d . . .
F4 F 1.7058(3) 0.2336(3) 0.6124(2) 0.0309(9) Uani 1 1 d . . .
O3 O 1.5854(4) 0.0437(3) 0.3236(2) 0.0251(10) Uani 1 1 d . . .
O4 O 1.0619(5) 0.3363(4) 0.6835(3) 0.0404(13) Uani 1 1 d . . .
N5 N 1.3536(5) 0.1521(4) 0.3988(3) 0.0256(12) Uani 1 1 d . . .
N6 N 1.1823(5) 0.2509(4) 0.5228(3) 0.0280(13) Uani 1 1 d . . .
N7 N 1.3321(5) 0.3931(4) 0.4009(3) 0.0257(12) Uani 1 1 d . . .
N8 N 1.0294(5) 0.1885(4) 0.3231(3) 0.0292(13) Uani 1 1 d . . .
C35 C 1.4239(6) 0.1944(4) 0.3602(3) 0.0234(14) Uani 1 1 d . . .
H35 H 1.4186 0.2511 0.3501 0.028 Uiso 1 1 calc R . .
C36 C 1.5008(6) 0.1592(4) 0.3360(3) 0.0259(15) Uani 1 1 d . . .
H36 H 1.5482 0.1915 0.3104 0.031 Uiso 1 1 calc R . .
C37 C 1.5091(6) 0.0747(4) 0.3491(3) 0.0227(14) Uani 1 1 d . . .
C38 C 1.4378(6) 0.0306(4) 0.3883(3) 0.0224(13) Uani 1 1 d . . .
H38 H 1.4407 -0.0266 0.3980 0.027 Uiso 1 1 calc R . .
C39 C 1.3637(6) 0.0703(4) 0.4126(3) 0.0238(14) Uani 1 1 d . . .
C40 C 1.2888(5) 0.0312(4) 0.4571(3) 0.0212(13) Uani 1 1 d . . .
C41 C 1.2841(6) -0.0529(4) 0.4753(3) 0.0247(14) Uani 1 1 d . . .
H41 H 1.3297 -0.0866 0.4597 0.030 Uiso 1 1 calc R . .
C42 C 1.2116(6) -0.0862(4) 0.5165(3) 0.0252(14) Uani 1 1 d . . .
H42 H 1.2055 -0.1433 0.5289 0.030 Uiso 1 1 calc R . .
C43 C 1.1490(5) -0.0346(4) 0.5387(3) 0.0234(14) Uani 1 1 d . . .
C44 C 1.1543(5) 0.0498(4) 0.5217(3) 0.0225(13) Uani 1 1 d . . .
H44 H 1.1100 0.0833 0.5387 0.027 Uiso 1 1 calc R . .
C45 C 1.2252(5) 0.0843(4) 0.4795(3) 0.0199(13) Uani 1 1 d . . .
C46 C 1.5937(6) -0.0438(4) 0.3360(3) 0.0271(15) Uani 1 1 d . . .
H46A H 1.6155 -0.0508 0.3867 0.041 Uiso 1 1 calc R . .
H46B H 1.6529 -0.0586 0.3155 0.041 Uiso 1 1 calc R . .
H46C H 1.5184 -0.0811 0.3140 0.041 Uiso 1 1 calc R . .
C47 C 1.3967(5) 0.2285(4) 0.5391(3) 0.0207(13) Uani 1 1 d . . .
C48 C 1.5119(5) 0.2236(4) 0.5443(3) 0.0221(13) Uani 1 1 d . . .
H48 H 1.5341 0.2097 0.5036 0.026 Uiso 1 1 calc R . .
C49 C 1.5939(5) 0.2392(4) 0.6096(3) 0.0238(13) Uani 1 1 d . . .
C50 C 1.5685(6) 0.2600(4) 0.6707(3) 0.0247(14) Uani 1 1 d . . .
H50 H 1.6268 0.2697 0.7144 0.030 Uiso 1 1 calc R . .
C51 C 1.4540(6) 0.2663(4) 0.6663(3) 0.0237(13) Uani 1 1 d . . .
H51 H 1.4337 0.2808 0.7075 0.028 Uiso 1 1 calc R . .
C52 C 1.3690(6) 0.2515(4) 0.6014(3) 0.0232(13) Uani 1 1 d . . .
C53 C 1.2491(6) 0.2636(4) 0.5910(4) 0.0257(14) Uani 1 1 d . . .
C54 C 1.2061(6) 0.2899(4) 0.6445(4) 0.0275(14) Uani 1 1 d . . .
H54 H 1.2524 0.2956 0.6919 0.033 Uiso 1 1 calc R . .
C55 C 1.0951(7) 0.3077(5) 0.6284(4) 0.0339(16) Uani 1 1 d . . .
C56 C 1.0272(6) 0.2960(5) 0.5588(4) 0.0328(16) Uani 1 1 d . . .
H56 H 0.9510 0.3072 0.5462 0.039 Uiso 1 1 calc R . .
C57 C 1.0739(6) 0.2675(5) 0.5084(4) 0.0303(16) Uani 1 1 d . . .
H57 H 1.0273 0.2591 0.4610 0.036 Uiso 1 1 calc R . .
C58 C 0.9575(7) 0.3684(6) 0.6689(5) 0.046(2) Uani 1 1 d . . .
H58A H 0.9625 0.4144 0.6372 0.069 Uiso 1 1 calc R . .
H58B H 0.9473 0.3900 0.7129 0.069 Uiso 1 1 calc R . .
H58C H 0.8909 0.3230 0.6466 0.069 Uiso 1 1 calc R . .
C59 C 1.3068(6) 0.3280(4) 0.4210(3) 0.0235(13) Uani 1 1 d . . .
C60 C 1.3594(6) 0.4715(4) 0.3666(4) 0.0262(14) Uani 1 1 d . . .
C61 C 1.4662(8) 0.5294(6) 0.4140(5) 0.052(2) Uani 1 1 d . . .
H61A H 1.4474 0.5493 0.4558 0.078 Uiso 1 1 calc R . .
H61B H 1.4909 0.5781 0.3884 0.078 Uiso 1 1 calc R . .
H61C H 1.5291 0.4983 0.4283 0.078 Uiso 1 1 calc R . .
C62 C 1.2536(7) 0.5129(5) 0.3561(5) 0.0414(19) Uani 1 1 d . . .
H62A H 1.1856 0.4760 0.3242 0.062 Uiso 1 1 calc R . .
H62B H 1.2695 0.5676 0.3357 0.062 Uiso 1 1 calc R . .
H62C H 1.2381 0.5216 0.4015 0.062 Uiso 1 1 calc R . .
C63 C 1.3785(10) 0.4471(6) 0.2975(5) 0.056(3) Uani 1 1 d . . .
H63A H 1.4438 0.4180 0.3061 0.083 Uiso 1 1 calc R . .
H63B H 1.3960 0.4982 0.2726 0.083 Uiso 1 1 calc R . .
H63C H 1.3081 0.4094 0.2687 0.083 Uiso 1 1 calc R . .
C64 C 1.1129(6) 0.1902(4) 0.3687(3) 0.0260(14) Uani 1 1 d . . .
C65 C 0.9263(6) 0.2035(5) 0.2681(3) 0.0288(15) Uani 1 1 d . . .
C66 C 0.9314(7) 0.2984(5) 0.2729(4) 0.0370(18) Uani 1 1 d . . .
H66A H 0.9319 0.3163 0.3206 0.055 Uiso 1 1 calc R . .
H66B H 0.8633 0.3115 0.2390 0.055 Uiso 1 1 calc R . .
H66C H 1.0024 0.3285 0.2623 0.055 Uiso 1 1 calc R . .
C67 C 0.8156(6) 0.1537(6) 0.2840(4) 0.047(2) Uani 1 1 d . . .
H67A H 0.8174 0.0933 0.2840 0.070 Uiso 1 1 calc R . .
H67B H 0.7470 0.1625 0.2480 0.070 Uiso 1 1 calc R . .
H67C H 0.8121 0.1737 0.3303 0.070 Uiso 1 1 calc R . .
C68 C 0.9406(7) 0.1729(6) 0.1974(4) 0.0395(19) Uani 1 1 d . . .
H68A H 1.0175 0.2000 0.1929 0.059 Uiso 1 1 calc R . .
H68B H 0.8803 0.1880 0.1587 0.059 Uiso 1 1 calc R . .
H68C H 0.9332 0.1113 0.1956 0.059 Uiso 1 1 calc R . .
S1 S -0.27834(18) 0.33629(13) -0.12528(10) 0.0372(4) Uani 1 1 d . . .
O5 O -0.3884(5) 0.3444(3) -0.1727(3) 0.0377(12) Uani 1 1 d . . .
O6 O -0.2781(6) 0.3229(5) -0.0541(3) 0.062(2) Uani 1 1 d . . .
O7 O -0.2161(6) 0.2818(5) -0.1529(5) 0.072(2) Uani 1 1 d . . .
C69 C -0.1860(8) 0.4392(6) -0.1215(5) 0.047(2) Uani 1 1 d . . .
F5 F -0.2316(6) 0.4993(4) -0.0997(4) 0.088(2) Uani 1 1 d . . .
F6 F -0.0808(5) 0.4463(4) -0.0779(3) 0.0641(17) Uani 1 1 d . . .
F7 F -0.1724(6) 0.4591(5) -0.1847(3) 0.084(2) Uani 1 1 d . . .
S2 S 0.71309(16) 0.35102(11) 0.40260(9) 0.0287(4) Uani 1 1 d . . .
O8 O 0.6322(6) 0.3582(4) 0.4425(4) 0.0534(17) Uani 1 1 d . . .
O9 O 0.7897(5) 0.2936(4) 0.4276(3) 0.0491(15) Uani 1 1 d . . .
O10 O 0.6657(6) 0.3455(4) 0.3279(3) 0.0504(17) Uani 1 1 d . . .
C70 C 0.8101(7) 0.4556(5) 0.4203(4) 0.0417(19) Uani 1 1 d . . .
F8 F 0.8638(5) 0.4708(4) 0.4897(3) 0.0658(17) Uani 1 1 d . . .
F9 F 0.8929(5) 0.4615(4) 0.3875(4) 0.079(2) Uani 1 1 d . . .
F10 F 0.7536(5) 0.5164(3) 0.4006(3) 0.0660(16) Uani 1 1 d . . .

loop_
_atom_site_aniso_label
_atom_site_aniso_U_11
_atom_site_aniso_U_22
_atom_site_aniso_U_33
_atom_site_aniso_U_23
_atom_site_aniso_U_13
_atom_site_aniso_U_12
Ir1 0.02115(14) 0.01867(13) 0.01246(11) 0.00373(9) 0.00093(9) 0.00244(9)
F1 0.031(2) 0.034(2) 0.0266(19) 0.0106(17) 0.0131(17) 0.0014(17)
F2 0.020(2) 0.041(2) 0.0243(19) 0.0044(17) -0.0021(15) 0.0066(17)
O1 0.028(2) 0.022(2) 0.020(2) 0.0043(18) 0.0098(19) 0.0043(19)
O2 0.035(3) 0.041(3) 0.033(3) 0.006(2) 0.015(2) 0.016(2)
N1 0.019(3) 0.030(3) 0.009(2) 0.005(2) 0.0020(19) 0.008(2)
N2 0.033(3) 0.024(3) 0.022(3) 0.005(2) 0.011(2) 0.012(2)
N3 0.046(4) 0.018(3) 0.026(3) 0.003(2) 0.006(3) 0.003(3)
N4 0.028(3) 0.034(3) 0.019(3) 0.006(2) 0.003(2) 0.008(3)
C1 0.029(3) 0.017(3) 0.015(3) 0.004(2) 0.002(2) -0.001(3)
C2 0.034(4) 0.026(3) 0.017(3) 0.006(3) 0.012(3) 0.000(3)
C3 0.021(3) 0.025(3) 0.012(2) 0.002(2) 0.001(2) -0.001(3)
C4 0.020(3) 0.021(3) 0.017(3) 0.005(2) 0.000(2) 0.001(2)
C5 0.021(3) 0.019(3) 0.012(2) 0.002(2) -0.002(2) -0.003(2)
C6 0.021(3) 0.025(3) 0.016(3) 0.006(2) 0.003(2) 0.000(3)
C7 0.026(3) 0.024(3) 0.019(3) 0.007(3) 0.004(3) 0.005(3)
C8 0.028(4) 0.023(3) 0.020(3) 0.010(3) 0.002(3) -0.002(3)
C9 0.023(3) 0.032(4) 0.016(3) 0.007(3) 0.003(2) -0.004(3)
C10 0.023(3) 0.021(3) 0.019(3) 0.000(2) 0.002(2) 0.001(3)
C11 0.019(3) 0.026(3) 0.011(2) 0.005(2) 0.000(2) 0.002(2)
C12 0.031(4) 0.027(4) 0.020(3) 0.001(3) 0.010(3) 0.004(3)
C13 0.019(3) 0.020(3) 0.014(3) 0.006(2) 0.001(2) 0.000(2)
C14 0.027(3) 0.023(3) 0.018(3) 0.007(2) 0.004(3) 0.007(3)
C15 0.015(3) 0.020(3) 0.023(3) 0.007(2) 0.000(2) 0.000(2)
C16 0.025(3) 0.032(4) 0.013(3) 0.004(3) 0.003(2) 0.004(3)
C17 0.030(4) 0.023(3) 0.017(3) 0.004(2) 0.004(3) 0.001(3)
C18 0.018(3) 0.022(3) 0.018(3) 0.004(2) 0.002(2) 0.003(2)
C19 0.034(4) 0.018(3) 0.015(3) 0.002(2) 0.010(3) 0.006(3)
C20 0.031(4) 0.024(3) 0.021(3) 0.004(3) 0.009(3) 0.002(3)
C21 0.030(4) 0.024(3) 0.031(3) 0.008(3) 0.016(3) 0.006(3)
C22 0.021(3) 0.023(3) 0.033(3) 0.007(3) 0.005(3) 0.002(3)
C23 0.026(4) 0.023(3) 0.028(3) 0.007(3) 0.003(3) 0.003(3)
C24 0.041(5) 0.049(5) 0.048(5) 0.016(4) 0.025(4) 0.022(4)
C25 0.028(4) 0.024(3) 0.016(3) 0.003(2) 0.000(2) 0.006(3)
C26 0.075(6) 0.016(4) 0.049(5) 0.007(3) 0.014(4) -0.003(4)
C27A 0.102(17) 0.043(13) 0.076(16) 0.012(14) -0.024(14) -0.017(13)
C28A 0.116(17) 0.039(11) 0.117(18) 0.018(12) 0.047(14) 0.031(12)
C29A 0.091(15) 0.017(7) 0.039(8) 0.018(7) 0.012(9) 0.002(8)
C27B 0.066(13) 0.037(12) 0.14(2) 0.034(15) 0.062(14) 0.016(10)
C28B 0.060(13) 0.024(8) 0.094(15) 0.000(10) 0.018(11) 0.014(8)
C29B 0.17(2) 0.044(12) 0.073(14) 0.011(11) -0.053(15) 0.014(14)
C30 0.023(3) 0.027(3) 0.015(3) 0.006(2) -0.002(2) 0.004(3)
C31 0.030(4) 0.045(4) 0.017(3) 0.005(3) -0.005(3) -0.001(3)
C32A 0.065(13) 0.059(13) 0.035(13) 0.010(10) -0.019(10) 0.034(11)
C33A 0.037(9) 0.053(12) 0.008(7) 0.003(7) 0.000(7) 0.008(8)
C34A 0.013(9) 0.037(9) 0.017(9) -0.007(7) 0.000(6) 0.001(8)
C32B 0.072(15) 0.044(11) 0.065(18) 0.014(12) -0.042(13) 0.023(11)
C33B 0.055(14) 0.11(2) 0.024(9) 0.021(12) -0.014(9) -0.043(14)
C34B 0.039(13) 0.040(10) 0.023(11) 0.000(8) 0.005(8) 0.018(8)
Ir2 0.01833(13) 0.02284(14) 0.01661(12) 0.00926(9) 0.00003(9) 0.00095(10)
F3 0.028(2) 0.035(2) 0.030(2) 0.0196(18) 0.0112(17) 0.0026(17)
F4 0.018(2) 0.042(2) 0.028(2) 0.0066(18) 0.0005(16) 0.0041(17)
O3 0.026(2) 0.028(3) 0.020(2) 0.0049(19) 0.0070(19) 0.003(2)
O4 0.032(3) 0.047(3) 0.047(3) -0.003(3) 0.017(3) 0.013(3)
N5 0.030(3) 0.031(3) 0.015(2) 0.011(2) 0.005(2) 0.005(2)
N6 0.028(3) 0.029(3) 0.026(3) 0.011(2) 0.004(2) 0.008(2)
N7 0.024(3) 0.028(3) 0.026(3) 0.012(2) 0.009(2) 0.005(2)
N8 0.022(3) 0.044(4) 0.020(3) 0.016(3) 0.001(2) 0.006(3)
C35 0.024(3) 0.025(3) 0.014(3) 0.009(2) 0.000(2) -0.004(3)
C36 0.028(4) 0.030(4) 0.014(3) 0.003(3) 0.006(3) -0.009(3)
C37 0.024(3) 0.028(3) 0.010(2) 0.003(2) 0.001(2) -0.003(3)
C38 0.027(3) 0.017(3) 0.016(3) 0.006(2) -0.002(2) -0.001(3)
C39 0.025(3) 0.026(3) 0.013(3) 0.007(2) -0.003(2) -0.001(3)
C40 0.022(3) 0.019(3) 0.013(3) 0.007(2) -0.005(2) -0.005(2)
C41 0.020(3) 0.032(4) 0.018(3) 0.010(3) 0.001(2) 0.002(3)
C42 0.024(3) 0.025(3) 0.020(3) 0.007(3) 0.000(3) -0.004(3)
C43 0.013(3) 0.034(4) 0.017(3) 0.013(3) 0.001(2) -0.005(3)
C44 0.019(3) 0.026(3) 0.017(3) 0.008(2) -0.001(2) -0.001(3)
C45 0.016(3) 0.024(3) 0.016(3) 0.007(2) 0.001(2) 0.000(2)
C46 0.028(4) 0.029(4) 0.020(3) 0.006(3) 0.004(3) 0.000(3)
C47 0.020(3) 0.021(3) 0.016(3) 0.008(2) -0.001(2) 0.001(2)
C48 0.019(3) 0.025(3) 0.022(3) 0.010(3) 0.004(2) 0.006(3)
C49 0.017(3) 0.025(3) 0.028(3) 0.008(3) 0.003(3) 0.005(3)
C50 0.026(3) 0.024(3) 0.018(3) 0.006(3) -0.001(3) -0.001(3)
C51 0.031(4) 0.019(3) 0.020(3) 0.003(2) 0.007(3) 0.004(3)
C52 0.025(3) 0.022(3) 0.020(3) 0.007(3) 0.007(3) -0.002(3)
C53 0.023(3) 0.021(3) 0.028(3) 0.003(3) 0.004(3) -0.002(3)
C54 0.025(4) 0.028(4) 0.028(3) 0.001(3) 0.006(3) 0.004(3)
C55 0.036(4) 0.029(4) 0.037(4) -0.001(3) 0.012(3) 0.003(3)
C56 0.024(4) 0.025(4) 0.050(4) 0.008(3) 0.012(3) 0.004(3)
C57 0.019(3) 0.028(4) 0.035(4) 0.008(3) -0.003(3) 0.000(3)
C58 0.040(5) 0.039(5) 0.065(6) -0.004(4) 0.020(4) 0.011(4)
C59 0.018(3) 0.026(3) 0.023(3) 0.004(3) 0.000(2) 0.005(3)
C60 0.031(4) 0.021(3) 0.027(3) 0.013(3) 0.010(3) 0.003(3)
C61 0.052(6) 0.035(5) 0.057(5) 0.017(4) -0.001(4) 0.002(4)
C62 0.046(5) 0.032(4) 0.049(5) 0.021(4) 0.015(4) 0.013(4)
C63 0.098(8) 0.047(5) 0.039(5) 0.021(4) 0.037(5) 0.029(5)
C64 0.028(4) 0.023(3) 0.022(3) 0.012(3) 0.000(3) 0.002(3)
C65 0.020(3) 0.043(4) 0.020(3) 0.014(3) -0.003(3) 0.011(3)
C66 0.040(4) 0.040(4) 0.028(4) 0.009(3) 0.002(3) 0.010(3)
C67 0.017(4) 0.069(6) 0.043(4) 0.024(4) -0.002(3) -0.004(4)
C68 0.043(5) 0.049(5) 0.025(3) 0.010(3) -0.001(3) 0.018(4)
S1 0.0369(11) 0.0326(10) 0.0348(9) 0.0029(8) 0.0021(8) 0.0008(8)
O5 0.036(3) 0.037(3) 0.035(3) 0.002(2) 0.001(2) 0.007(2)
O6 0.055(4) 0.073(5) 0.038(3) 0.024(3) 0.001(3) -0.015(3)
O7 0.053(4) 0.056(5) 0.103(6) -0.016(4) 0.010(4) 0.018(4)
C69 0.053(5) 0.038(5) 0.040(4) 0.010(4) -0.002(4) 0.005(4)
F5 0.084(5) 0.035(3) 0.140(7) -0.018(4) 0.028(5) 0.002(3)
F6 0.052(3) 0.062(4) 0.050(3) 0.023(3) -0.012(2) -0.020(3)
F7 0.088(5) 0.096(5) 0.042(3) 0.032(3) 0.004(3) -0.023(4)
S2 0.0313(9) 0.0250(9) 0.0253(8) 0.0065(7) 0.0048(7) -0.0010(7)
O8 0.058(4) 0.041(4) 0.071(4) 0.005(3) 0.040(4) 0.001(3)
O9 0.046(4) 0.038(3) 0.059(4) 0.014(3) 0.001(3) 0.014(3)
O10 0.073(4) 0.035(3) 0.025(3) 0.004(2) -0.004(3) -0.007(3)
C70 0.040(5) 0.039(5) 0.041(4) 0.001(4) 0.013(4) -0.007(4)
F8 0.067(4) 0.068(4) 0.042(3) -0.014(3) -0.001(3) -0.012(3)
F9 0.072(4) 0.071(4) 0.097(5) -0.009(4) 0.058(4) -0.022(3)
F10 0.072(4) 0.031(3) 0.087(4) 0.016(3) 0.011(3) 0.005(3)

loop_
_atom_type_symbol
_atom_type_description
_atom_type_scat_dispersion_real
_atom_type_scat_dispersion_imag
_atom_type_scat_source
C C 0.0033 0.0016 'International Tables Vol C Tables 4.2.6.8 and 6.1.1.4'
H H 0.0000 0.0000 'International Tables Vol C Tables 4.2.6.8 and 6.1.1.4'
N N 0.0061 0.0033 'International Tables Vol C Tables 4.2.6.8 and 6.1.1.4'
O O 0.0106 0.0060 'International Tables Vol C Tables 4.2.6.8 and 6.1.1.4'
F F 0.0171 0.0103 'International Tables Vol C Tables 4.2.6.8 and 6.1.1.4'
S S 0.1246 0.1234 'International Tables Vol C Tables 4.2.6.8 and 6.1.1.4'
Ir Ir -1.4442 7.9887 'International Tables Vol C Tables 4.2.6.8 and 6.1.1.4'

loop_
_geom_angle_atom_site_label_1
_geom_angle_atom_site_label_2
_geom_angle_atom_site_label_3
_geom_angle
C30 Ir1 C25 94.3(3)
C30 Ir1 N1 91.8(2)
C25 Ir1 N1 96.9(2)
C30 Ir1 C13 174.0(2)
C25 Ir1 C13 90.6(2)
N1 Ir1 C13 91.2(2)
C30 Ir1 N2 96.8(3)
C25 Ir1 N2 88.5(2)
N1 Ir1 N2 169.5(2)
C13 Ir1 N2 79.7(2)
C30 Ir1 C11 88.0(2)
C25 Ir1 C11 175.9(3)
N1 Ir1 C11 79.6(2)
C13 Ir1 C11 87.5(2)
N2 Ir1 C11 94.7(2)
C3 O1 C12 116.5(5)
C21 O2 C24 117.0(6)
C5 N1 C1 117.6(5)
C5 N1 Ir1 116.9(4)
C1 N1 Ir1 125.3(4)
C23 N2 C19 117.1(6)
C23 N2 Ir1 126.5(5)
C19 N2 Ir1 116.3(4)
C25 N3 C26 172.6(7)
C30 N4 C31 176.5(7)
C2 C1 N1 123.2(6)
C2 C1 H1 118.4
N1 C1 H1 118.4
C1 C2 C3 119.5(6)
C1 C2 H2 120.3
C3 C2 H2 120.3
O1 C3 C4 125.1(6)
O1 C3 C2 116.1(5)
C4 C3 C2 118.8(6)
C3 C4 C5 119.3(6)
C3 C4 H4 120.3
C5 C4 H4 120.3
N1 C5 C4 121.6(5)
N1 C5 C6 114.2(6)
C4 C5 C6 124.2(6)
C7 C6 C11 122.5(6)
C7 C6 C5 122.7(6)
C11 C6 C5 114.7(6)
C8 C7 C6 119.2(6)
C8 C7 H7 120.4
C6 C7 H7 120.4
C9 C8 C7 117.9(6)
C9 C8 H8 121.0
C7 C8 H8 121.0
C8 C9 F1 118.1(6)
C8 C9 C10 124.5(6)
F1 C9 C10 117.4(6)
C9 C10 C11 118.6(6)
C9 C10 H10 120.7
C11 C10 H10 120.7
C6 C11 C10 117.2(6)
C6 C11 Ir1 114.7(4)
C10 C11 Ir1 128.1(5)
O1 C12 H12A 109.5
O1 C12 H12B 109.5
H12A C12 H12B 109.5
O1 C12 H12C 109.5
H12A C12 H12C 109.5
H12B C12 H12C 109.5
C18 C13 C14 116.6(5)
C18 C13 Ir1 114.9(4)
C14 C13 Ir1 128.5(5)
C15 C14 C13 117.9(6)
C15 C14 H14 121.0
C13 C14 H14 121.0
C16 C15 F2 118.1(5)
C16 C15 C14 125.4(6)
F2 C15 C14 116.4(6)
C15 C16 C17 117.5(6)
C15 C16 H16 121.3
C17 C16 H16 121.3
C16 C17 C18 118.9(6)
C16 C17 H17 120.5
C18 C17 H17 120.5
C17 C18 C13 123.6(6)
C17 C18 C19 121.5(6)
C13 C18 C19 114.8(5)
C20 C19 N2 120.9(6)
C20 C19 C18 125.3(6)
N2 C19 C18 113.8(5)
C21 C20 C19 121.2(6)
C21 C20 H20 119.4
C19 C20 H20 119.4
O2 C21 C20 116.7(6)
O2 C21 C22 125.1(6)
C20 C21 C22 118.2(6)
C23 C22 C21 118.6(6)
C23 C22 H22 120.7
C21 C22 H22 120.7
N2 C23 C22 124.0(6)
N2 C23 H23 118.0
C22 C23 H23 118.0
O2 C24 H24A 109.5
O2 C24 H24B 109.5
H24A C24 H24B 109.5
O2 C24 H24C 109.5
H24A C24 H24C 109.5
H24B C24 H24C 109.5
N3 C25 Ir1 178.2(6)
N3 C26 C28A 109.5(11)
N3 C26 C27B 108.2(12)
C28A C26 C27B 135.2(15)
N3 C26 C29B 110.7(11)
C28A C26 C29B 68.4(13)
C27B C26 C29B 118.3(13)
N3 C26 C27A 106.9(13)
C28A C26 C27A 114.6(13)
C29B C26 C27A 138.4(16)
N3 C26 C29A 107.1(8)
C28A C26 C29A 112.2(11)
C27B C26 C29A 78.1(12)
C29B C26 C29A 45.7(12)
C27A C26 C29A 106.1(11)
N3 C26 C28B 104.8(9)
C27B C26 C28B 107.5(11)
C29B C26 C28B 106.5(11)
C27A C26 C28B 80.0(12)
C29A C26 C28B 143.9(10)
C26 C27A H27A 109.5
C26 C27A H27B 109.5
H27A C27A H27B 109.5
C26 C27A H27C 109.5
H27A C27A H27C 109.5
H27B C27A H27C 109.5
C26 C28A H28A 109.5
C26 C28A H28B 109.5
H28A C28A H28B 109.5
C26 C28A H28C 109.5
H28A C28A H28C 109.5
H28B C28A H28C 109.5
C26 C29A H29A 109.5
C26 C29A H29B 109.5
H29A C29A H29B 109.5
C26 C29A H29C 109.5
H29A C29A H29C 109.5
H29B C29A H29C 109.5
C26 C27B H27D 109.5
C26 C27B H27E 109.5
H27D C27B H27E 109.5
C26 C27B H27F 109.5
H27D C27B H27F 109.5
H27E C27B H27F 109.5
C26 C28B H28D 109.5
C26 C28B H28E 109.5
H28D C28B H28E 109.5
C26 C28B H28F 109.5
H28D C28B H28F 109.5
H28E C28B H28F 109.5
C26 C29B H29D 109.5
C26 C29B H29E 109.5
H29D C29B H29E 109.5
C26 C29B H29F 109.5
H29D C29B H29F 109.5
H29E C29B H29F 109.5
N4 C30 Ir1 175.7(6)
N4 C31 C34B 109.6(17)
N4 C31 C33B 108.9(11)
C34B C31 C33B 113.7(13)
N4 C31 C34A 108.4(14)
C33B C31 C34A 126.1(17)
N4 C31 C32A 111.0(13)
C34B C31 C32A 123(2)
C33B C31 C32A 88.5(13)
C34A C31 C32A 112.5(13)
N4 C31 C32B 103.9(13)
C34B C31 C32B 110.1(13)
C33B C31 C32B 110.2(11)
C34A C31 C32B 96.9(18)
N4 C31 C33A 103.1(10)
C34B C31 C33A 96.3(15)
C34A C31 C33A 110.4(11)
C32A C31 C33A 111.1(10)
C32B C31 C33A 132.6(11)
C31 C32A H32A 109.5
C31 C32A H32B 109.5
H32A C32A H32B 109.5
C31 C32A H32C 109.5
H32A C32A H32C 109.5
H32B C32A H32C 109.5
C31 C33A H33A 109.5
C31 C33A H33B 109.5
H33A C33A H33B 109.5
C31 C33A H33C 109.5
H33A C33A H33C 109.5
H33B C33A H33C 109.5
C31 C34A H34A 109.5
C31 C34A H34B 109.5
H34A C34A H34B 109.5
C31 C34A H34C 109.5
H34A C34A H34C 109.5
H34B C34A H34C 109.5
C31 C32B H32D 109.5
C31 C32B H32E 109.5
H32D C32B H32E 109.5
C31 C32B H32F 109.5
H32D C32B H32F 109.5
H32E C32B H32F 109.5
C31 C33B H33D 109.5
C31 C33B H33E 109.5
H33D C33B H33E 109.5
C31 C33B H33F 109.5
H33D C33B H33F 109.5
H33E C33B H33F 109.5
C31 C34B H34D 109.5
C31 C34B H34E 109.5
H34D C34B H34E 109.5
C31 C34B H34F 109.5
H34D C34B H34F 109.5
H34E C34B H34F 109.5
C64 Ir2 C47 174.7(3)
C64 Ir2 N5 95.4(3)
C47 Ir2 N5 89.9(2)
C64 Ir2 C59 88.8(2)
C47 Ir2 C59 91.4(2)
N5 Ir2 C59 95.9(2)
C64 Ir2 C45 94.1(2)
C47 Ir2 C45 86.2(2)
N5 Ir2 C45 79.1(2)
C59 Ir2 C45 174.5(2)
C64 Ir2 N6 95.1(3)
C47 Ir2 N6 79.6(2)
N5 Ir2 N6 167.1(2)
C59 Ir2 N6 91.9(2)
C45 Ir2 N6 92.6(2)
C37 O3 C46 117.3(5)
C55 O4 C58 118.5(7)
C39 N5 C35 116.7(6)
C39 N5 Ir2 117.4(4)
C35 N5 Ir2 124.9(5)
C57 N6 C53 117.7(6)
C57 N6 Ir2 126.3(5)
C53 N6 Ir2 115.9(5)
C59 N7 C60 173.1(7)
C64 N8 C65 169.3(7)
C36 C35 N5 123.5(6)
C36 C35 H35 118.2
N5 C35 H35 118.2
C35 C36 C37 119.5(6)
C35 C36 H36 120.2
C37 C36 H36 120.2
O3 C37 C36 116.7(6)
O3 C37 C38 125.7(6)
C36 C37 C38 117.6(6)
C39 C38 C37 120.1(6)
C39 C38 H38 120.0
C37 C38 H38 120.0
N5 C39 C38 122.5(6)
N5 C39 C40 112.9(6)
C38 C39 C40 124.6(6)
C41 C40 C45 123.1(6)
C41 C40 C39 121.6(6)
C45 C40 C39 115.4(6)
C42 C41 C40 118.9(7)
C42 C41 H41 120.6
C40 C41 H41 120.6
C43 C42 C41 118.5(6)
C43 C42 H42 120.8
C41 C42 H42 120.8
F3 C43 C42 118.9(6)
F3 C43 C44 117.9(6)
C42 C43 C44 123.2(6)
C45 C44 C43 119.4(6)
C45 C44 H44 120.3
C43 C44 H44 120.3
C44 C45 C40 117.0(6)
C44 C45 Ir2 128.3(5)
C40 C45 Ir2 114.5(4)
O3 C46 H46A 109.5
O3 C46 H46B 109.5
H46A C46 H46B 109.5
O3 C46 H46C 109.5
H46A C46 H46C 109.5
H46B C46 H46C 109.5
C48 C47 C52 118.0(6)
C48 C47 Ir2 127.7(5)
C52 C47 Ir2 114.4(5)
C49 C48 C47 119.3(6)
C49 C48 H48 120.4
C47 C48 H48 120.4
F4 C49 C50 118.8(6)
F4 C49 C48 117.5(6)
C50 C49 C48 123.7(6)
C49 C50 C51 117.7(6)
C49 C50 H50 121.1
C51 C50 H50 121.1
C50 C51 C52 120.4(6)
C50 C51 H51 119.8
C52 C51 H51 119.8
C51 C52 C47 121.0(6)
C51 C52 C53 123.9(6)
C47 C52 C53 115.0(6)
N6 C53 C54 121.3(6)
N6 C53 C52 114.5(6)
C54 C53 C52 124.1(6)
C55 C54 C53 119.9(6)
C55 C54 H54 120.0
C53 C54 H54 120.0
O4 C55 C54 116.0(7)
O4 C55 C56 125.1(7)
C54 C55 C56 118.9(7)
C57 C56 C55 118.2(7)
C57 C56 H56 120.9
C55 C56 H56 120.9
N6 C57 C56 123.8(7)
N6 C57 H57 118.1
C56 C57 H57 118.1
O4 C58 H58A 109.5
O4 C58 H58B 109.5
H58A C58 H58B 109.5
O4 C58 H58C 109.5
H58A C58 H58C 109.5
H58B C58 H58C 109.5
N7 C59 Ir2 176.4(6)
N7 C60 C63 107.2(6)
N7 C60 C61 109.6(6)
C63 C60 C61 112.0(7)
N7 C60 C62 106.3(6)
C63 C60 C62 111.6(7)
C61 C60 C62 110.0(7)
C60 C61 H61A 109.5
C60 C61 H61B 109.5
H61A C61 H61B 109.5
C60 C61 H61C 109.5
H61A C61 H61C 109.5
H61B C61 H61C 109.5
C60 C62 H62A 109.5
C60 C62 H62B 109.5
H62A C62 H62B 109.5
C60 C62 H62C 109.5
H62A C62 H62C 109.5
H62B C62 H62C 109.5
C60 C63 H63A 109.5
C60 C63 H63B 109.5
H63A C63 H63B 109.5
C60 C63 H63C 109.5
H63A C63 H63C 109.5
H63B C63 H63C 109.5
N8 C64 Ir2 173.4(6)
N8 C65 C66 106.1(6)
N8 C65 C67 108.5(5)
C66 C65 C67 111.2(7)
N8 C65 C68 106.0(6)
C66 C65 C68 112.2(6)
C67 C65 C68 112.4(7)
C65 C66 H66A 109.5
C65 C66 H66B 109.5
H66A C66 H66B 109.5
C65 C66 H66C 109.5
H66A C66 H66C 109.5
H66B C66 H66C 109.5
C65 C67 H67A 109.5
C65 C67 H67B 109.5
H67A C67 H67B 109.5
C65 C67 H67C 109.5
H67A C67 H67C 109.5
H67B C67 H67C 109.5
C65 C68 H68A 109.5
C65 C68 H68B 109.5
H68A C68 H68B 109.5
C65 C68 H68C 109.5
H68A C68 H68C 109.5
H68B C68 H68C 109.5
O6 S1 O5 116.2(4)
O6 S1 O7 113.1(5)
O5 S1 O7 114.8(4)
O6 S1 C69 104.6(4)
O5 S1 C69 104.0(4)
O7 S1 C69 102.0(5)
F6 C69 F5 106.1(8)
F6 C69 F7 107.2(8)
F5 C69 F7 106.5(8)
F6 C69 S1 113.7(6)
F5 C69 S1 111.1(7)
F7 C69 S1 111.7(6)
O10 S2 O8 115.1(4)
O10 S2 O9 114.3(4)
O8 S2 O9 115.6(4)
O10 S2 C70 103.1(4)
O8 S2 C70 102.4(4)
O9 S2 C70 103.8(4)
F10 C70 F9 108.0(7)
F10 C70 F8 107.4(8)
F9 C70 F8 106.9(7)
F10 C70 S2 112.0(6)
F9 C70 S2 111.5(6)
F8 C70 S2 110.8(6)

loop_
_geom_bond_atom_site_label_1
_geom_bond_atom_site_label_2
_geom_bond_distance
Ir1 C30 2.015(6)
Ir1 C25 2.025(7)
Ir1 N1 2.049(5)
Ir1 C13 2.053(6)
Ir1 N2 2.060(5)
Ir1 C11 2.062(6)
F1 C9 1.375(7)
F2 C15 1.383(7)
O1 C3 1.353(8)
O1 C12 1.441(8)
O2 C21 1.344(8)
O2 C24 1.440(9)
N1 C5 1.370(8)
N1 C1 1.379(8)
N2 C23 1.362(9)
N2 C19 1.383(8)
N3 C25 1.164(9)
N3 C26 1.459(9)
N4 C30 1.161(8)
N4 C31 1.481(8)
C1 C2 1.358(10)
C1 H1 0.9500
C2 C3 1.403(9)
C2 H2 0.9500
C3 C4 1.397(8)
C4 C5 1.400(9)
C4 H4 0.9500
C5 C6 1.482(8)
C6 C7 1.402(9)
C6 C11 1.406(9)
C7 C8 1.395(9)
C7 H7 0.9500
C8 C9 1.367(10)
C8 H8 0.9500
C9 C10 1.387(9)
C10 C11 1.412(8)
C10 H10 0.9500
C12 H12A 0.9800
C12 H12B 0.9800
C12 H12C 0.9800
C13 C18 1.408(9)
C13 C14 1.423(9)
C14 C15 1.383(8)
C14 H14 0.9500
C15 C16 1.376(9)
C16 C17 1.390(10)
C16 H16 0.9500
C17 C18 1.399(8)
C17 H17 0.9500
C18 C19 1.485(9)
C19 C20 1.382(9)
C20 C21 1.378(10)
C20 H20 0.9500
C21 C22 1.406(10)
C22 C23 1.370(10)
C22 H22 0.9500
C23 H23 0.9500
C24 H24A 0.9800
C24 H24B 0.9800
C24 H24C 0.9800
C26 C28A 1.461(15)
C26 C27B 1.483(15)
C26 C29B 1.492(14)
C26 C27A 1.535(15)
C26 C29A 1.569(13)
C26 C28B 1.588(15)
C27A H27A 0.9800
C27A H27B 0.9800
C27A H27C 0.9800
C28A H28A 0.9800
C28A H28B 0.9800
C28A H28C 0.9800
C29A H29A 0.9800
C29A H29B 0.9800
C29A H29C 0.9800
C27B H27D 0.9800
C27B H27E 0.9800
C27B H27F 0.9800
C28B H28D 0.9800
C28B H28E 0.9800
C28B H28F 0.9800
C29B H29D 0.9800
C29B H29E 0.9800
C29B H29F 0.9800
C31 C34B 1.511(16)
C31 C33B 1.512(15)
C31 C34A 1.516(15)
C31 C32A 1.516(15)
C31 C32B 1.553(16)
C31 C33A 1.556(13)
C32A H32A 0.9800
C32A H32B 0.9800
C32A H32C 0.9800
C33A H33A 0.9800
C33A H33B 0.9800
C33A H33C 0.9800
C34A H34A 0.9800
C34A H34B 0.9800
C34A H34C 0.9800
C32B H32D 0.9800
C32B H32E 0.9800
C32B H32F 0.9800
C33B H33D 0.9800
C33B H33E 0.9800
C33B H33F 0.9800
C34B H34D 0.9800
C34B H34E 0.9800
C34B H34F 0.9800
Ir2 C64 2.033(6)
Ir2 C47 2.049(6)
Ir2 N5 2.052(6)
Ir2 C59 2.058(7)
Ir2 C45 2.066(6)
Ir2 N6 2.077(6)
F3 C43 1.364(7)
F4 C49 1.371(7)
O3 C37 1.339(8)
O3 C46 1.455(8)
O4 C55 1.362(9)
O4 C58 1.428(9)
N5 C39 1.372(9)
N5 C35 1.381(8)
N6 C57 1.356(9)
N6 C53 1.366(8)
N7 C59 1.142(8)
N7 C60 1.465(8)
N8 C64 1.162(8)
N8 C65 1.490(8)
C35 C36 1.368(10)
C35 H35 0.9500
C36 C37 1.409(10)
C36 H36 0.9500
C37 C38 1.410(9)
C38 C39 1.382(10)
C38 H38 0.9500
C39 C40 1.487(9)
C40 C41 1.402(9)
C40 C45 1.403(10)
C41 C42 1.392(9)
C41 H41 0.9500
C42 C43 1.373(10)
C42 H42 0.9500
C43 C44 1.401(9)
C44 C45 1.398(8)
C44 H44 0.9500
C46 H46A 0.9800
C46 H46B 0.9800
C46 H46C 0.9800
C47 C48 1.399(9)
C47 C52 1.423(9)
C48 C49 1.392(9)
C48 H48 0.9500
C49 C50 1.377(9)
C50 C51 1.398(10)
C50 H50 0.9500
C51 C52 1.402(9)
C51 H51 0.9500
C52 C53 1.473(9)
C53 C54 1.394(10)
C54 C55 1.392(10)
C54 H54 0.9500
C55 C56 1.394(11)
C56 C57 1.384(11)
C56 H56 0.9500
C57 H57 0.9500
C58 H58A 0.9800
C58 H58B 0.9800
C58 H58C 0.9800
C60 C63 1.507(10)
C60 C61 1.517(11)
C60 C62 1.533(10)
C61 H61A 0.9800
C61 H61B 0.9800
C61 H61C 0.9800
C62 H62A 0.9800
C62 H62B 0.9800
C62 H62C 0.9800
C63 H63A 0.9800
C63 H63B 0.9800
C63 H63C 0.9800
C65 C66 1.522(11)
C65 C67 1.540(10)
C65 C68 1.540(10)
C66 H66A 0.9800
C66 H66B 0.9800
C66 H66C 0.9800
C67 H67A 0.9800
C67 H67B 0.9800
C67 H67C 0.9800
C68 H68A 0.9800
C68 H68B 0.9800
C68 H68C 0.9800
S1 O6 1.424(6)
S1 O5 1.449(5)
S1 O7 1.456(7)
S1 C69 1.803(9)
C69 F6 1.325(10)
C69 F5 1.328(11)
C69 F7 1.337(10)
S2 O10 1.430(5)
S2 O8 1.436(6)
S2 O9 1.442(6)
S2 C70 1.832(8)
C70 F10 1.311(10)
C70 F9 1.326(10)
C70 F8 1.350(9)

loop_
_geom_torsion_atom_site_label_1
_geom_torsion_atom_site_label_2
_geom_torsion_atom_site_label_3
_geom_torsion_atom_site_label_4
_geom_torsion
C30 Ir1 N1 C5 -88.2(4)
C25 Ir1 N1 C5 177.3(4)
C13 Ir1 N1 C5 86.6(4)
N2 Ir1 N1 C5 56.8(14)
C11 Ir1 N1 C5 -0.6(4)
C30 Ir1 N1 C1 97.4(5)
C25 Ir1 N1 C1 2.9(5)
C13 Ir1 N1 C1 -87.8(5)
N2 Ir1 N1 C1 -117.6(12)
C11 Ir1 N1 C1 -175.0(5)
C30 Ir1 N2 C23 -11.2(6)
C25 Ir1 N2 C23 82.9(6)
N1 Ir1 N2 C23 -155.9(10)
C13 Ir1 N2 C23 173.8(6)
C11 Ir1 N2 C23 -99.7(6)
C30 Ir1 N2 C19 170.1(5)
C25 Ir1 N2 C19 -95.8(5)
N1 Ir1 N2 C19 25.3(15)
C13 Ir1 N2 C19 -5.0(5)
C11 Ir1 N2 C19 81.6(5)
C5 N1 C1 C2 0.8(9)
Ir1 N1 C1 C2 175.2(5)
N1 C1 C2 C3 0.9(10)
C12 O1 C3 C4 2.7(8)
C12 O1 C3 C2 -177.3(5)
C1 C2 C3 O1 179.2(6)
C1 C2 C3 C4 -0.8(9)
O1 C3 C4 C5 179.1(5)
C2 C3 C4 C5 -0.9(9)
C1 N1 C5 C4 -2.6(8)
Ir1 N1 C5 C4 -177.5(4)
C1 N1 C5 C6 176.1(5)
Ir1 N1 C5 C6 1.3(6)
C3 C4 C5 N1 2.7(9)
C3 C4 C5 C6 -175.9(5)
N1 C5 C6 C7 -178.3(6)
C4 C5 C6 C7 0.4(9)
N1 C5 C6 C11 -1.4(7)
C4 C5 C6 C11 177.3(6)
C11 C6 C7 C8 0.5(9)
C5 C6 C7 C8 177.2(6)
C6 C7 C8 C9 0.6(9)
C7 C8 C9 F1 -179.9(5)
C7 C8 C9 C10 -0.3(10)
C8 C9 C10 C11 -1.1(10)
F1 C9 C10 C11 178.5(5)
C7 C6 C11 C10 -1.9(9)
C5 C6 C11 C10 -178.8(5)
C7 C6 C11 Ir1 177.8(5)
C5 C6 C11 Ir1 0.9(7)
C9 C10 C11 C6 2.1(9)
C9 C10 C11 Ir1 -177.5(5)
C30 Ir1 C11 C6 92.0(5)
N1 Ir1 C11 C6 -0.2(4)
C13 Ir1 C11 C6 -91.9(5)
N2 Ir1 C11 C6 -171.3(4)
C30 Ir1 C11 C10 -88.4(6)
N1 Ir1 C11 C10 179.4(6)
C13 Ir1 C11 C10 87.7(5)
N2 Ir1 C11 C10 8.3(6)
C25 Ir1 C13 C18 95.2(5)
N1 Ir1 C13 C18 -167.9(5)
N2 Ir1 C13 C18 6.8(4)
C11 Ir1 C13 C18 -88.4(5)
C25 Ir1 C13 C14 -87.7(6)
N1 Ir1 C13 C14 9.3(6)
N2 Ir1 C13 C14 -176.0(6)
C11 Ir1 C13 C14 88.7(6)
C18 C13 C14 C15 1.4(9)
Ir1 C13 C14 C15 -175.7(5)
C13 C14 C15 C16 0.7(10)
C13 C14 C15 F2 178.6(5)
F2 C15 C16 C17 179.8(6)
C14 C15 C16 C17 -2.3(10)
C15 C16 C17 C18 1.7(10)
C16 C17 C18 C13 0.4(10)
C16 C17 C18 C19 -176.2(6)
C14 C13 C18 C17 -1.9(9)
Ir1 C13 C18 C17 175.6(5)
C14 C13 C18 C19 174.8(5)
Ir1 C13 C18 C19 -7.6(7)
C23 N2 C19 C20 0.3(9)
Ir1 N2 C19 C20 179.2(5)
C23 N2 C19 C18 -176.6(5)
Ir1 N2 C19 C18 2.3(7)
C17 C18 C19 C20 3.6(10)
C13 C18 C19 C20 -173.2(6)
C17 C18 C19 N2 -179.7(6)
C13 C18 C19 N2 3.5(8)
N2 C19 C20 C21 -2.8(10)
C18 C19 C20 C21 173.7(6)
C24 O2 C21 C20 173.0(6)
C24 O2 C21 C22 -8.1(10)
C19 C20 C21 O2 -177.8(6)
C19 C20 C21 C22 3.3(10)
O2 C21 C22 C23 179.8(6)
C20 C21 C22 C23 -1.3(10)
C19 N2 C23 C22 1.7(10)
Ir1 N2 C23 C22 -177.0(5)
C21 C22 C23 N2 -1.2(10)
C64 Ir2 N5 C39 -100.9(5)
C47 Ir2 N5 C39 78.3(5)
C59 Ir2 N5 C39 169.7(5)
C45 Ir2 N5 C39 -7.8(5)
N6 Ir2 N5 C39 42.8(12)
C64 Ir2 N5 C35 90.6(5)
C47 Ir2 N5 C35 -90.2(5)
C59 Ir2 N5 C35 1.2(5)
C45 Ir2 N5 C35 -176.3(5)
N6 Ir2 N5 C35 -125.7(10)
C64 Ir2 N6 C57 -6.3(6)
C47 Ir2 N6 C57 173.8(6)
N5 Ir2 N6 C57 -150.0(9)
C59 Ir2 N6 C57 82.7(6)
C45 Ir2 N6 C57 -100.6(6)
C64 Ir2 N6 C53 173.8(5)
C47 Ir2 N6 C53 -6.1(5)
N5 Ir2 N6 C53 30.1(13)
C59 Ir2 N6 C53 -97.2(5)
C45 Ir2 N6 C53 79.5(5)
C39 N5 C35 C36 0.1(9)
Ir2 N5 C35 C36 168.7(5)
N5 C35 C36 C37 1.1(9)
C46 O3 C37 C36 -179.1(5)
C46 O3 C37 C38 1.5(9)
C35 C36 C37 O3 179.6(5)
C35 C36 C37 C38 -1.0(9)
O3 C37 C38 C39 179.0(6)
C36 C37 C38 C39 -0.3(9)
C35 N5 C39 C38 -1.6(9)
Ir2 N5 C39 C38 -171.0(5)
C35 N5 C39 C40 177.3(5)
Ir2 N5 C39 C40 7.9(7)
C37 C38 C39 N5 1.7(9)
C37 C38 C39 C40 -177.1(5)
N5 C39 C40 C41 178.0(5)
C38 C39 C40 C41 -3.1(9)
N5 C39 C40 C45 -2.6(8)
C38 C39 C40 C45 176.3(6)
C45 C40 C41 C42 1.2(9)
C39 C40 C41 C42 -179.4(5)
C40 C41 C42 C43 -1.1(9)
C41 C42 C43 F3 -178.9(5)
C41 C42 C43 C44 0.2(9)
F3 C43 C44 C45 179.8(5)
C42 C43 C44 C45 0.7(9)
C43 C44 C45 C40 -0.6(8)
C43 C44 C45 Ir2 -175.9(4)
C41 C40 C45 C44 -0.3(9)
C39 C40 C45 C44 -179.7(5)
C41 C40 C45 Ir2 175.7(5)
C39 C40 C45 Ir2 -3.7(7)
C64 Ir2 C45 C44 -83.9(6)
C47 Ir2 C45 C44 90.8(6)
N5 Ir2 C45 C44 -178.6(6)
N6 Ir2 C45 C44 11.4(6)
C64 Ir2 C45 C40 100.7(5)
C47 Ir2 C45 C40 -84.6(5)
N5 Ir2 C45 C40 6.0(4)
N6 Ir2 C45 C40 -164.0(4)
N5 Ir2 C47 C48 14.2(6)
C59 Ir2 C47 C48 -81.8(6)
C45 Ir2 C47 C48 93.3(6)
N6 Ir2 C47 C48 -173.4(6)
N5 Ir2 C47 C52 -166.4(5)
C59 Ir2 C47 C52 97.6(5)
C45 Ir2 C47 C52 -87.4(5)
N6 Ir2 C47 C52 6.0(5)
C52 C47 C48 C49 1.4(9)
Ir2 C47 C48 C49 -179.2(5)
C47 C48 C49 F4 179.9(6)
C47 C48 C49 C50 -0.2(10)
F4 C49 C50 C51 179.2(6)
C48 C49 C50 C51 -0.6(10)
C49 C50 C51 C52 0.2(10)
C50 C51 C52 C47 1.0(10)
C50 C51 C52 C53 -174.7(6)
C48 C47 C52 C51 -1.8(9)
Ir2 C47 C52 C51 178.8(5)
C48 C47 C52 C53 174.3(6)
Ir2 C47 C52 C53 -5.2(7)
C57 N6 C53 C54 2.3(10)
Ir2 N6 C53 C54 -177.8(5)
C57 N6 C53 C52 -174.8(6)
Ir2 N6 C53 C52 5.1(7)
C51 C52 C53 N6 176.0(6)
C47 C52 C53 N6 0.1(8)
C51 C52 C53 C54 -1.1(10)
C47 C52 C53 C54 -177.0(6)
N6 C53 C54 C55 -3.3(10)
C52 C53 C54 C55 173.6(6)
C58 O4 C55 C54 170.1(7)
C58 O4 C55 C56 -9.6(11)
C53 C54 C55 O4 -177.4(6)
C53 C54 C55 C56 2.3(11)
O4 C55 C56 C57 179.2(7)
C54 C55 C56 C57 -0.5(11)
C53 N6 C57 C56 -0.4(10)
Ir2 N6 C57 C56 179.7(5)
C55 C56 C57 N6 -0.5(11)
C64 N8 C65 C66 3(4)
C64 N8 C65 C67 -116(4)
C64 N8 C65 C68 123(4)
O6 S1 C69 F6 55.1(8)
O5 S1 C69 F6 177.4(7)
O7 S1 C69 F6 -62.9(8)
O6 S1 C69 F5 -64.6(7)
O5 S1 C69 F5 57.7(7)
O7 S1 C69 F5 177.4(7)
O6 S1 C69 F7 176.6(7)
O5 S1 C69 F7 -61.1(8)
O7 S1 C69 F7 58.6(8)
O10 S2 C70 F10 60.7(7)
O8 S2 C70 F10 -59.1(7)
O9 S2 C70 F10 -179.8(6)
O10 S2 C70 F9 -60.4(8)
O8 S2 C70 F9 179.7(7)
O9 S2 C70 F9 59.1(7)
O10 S2 C70 F8 -179.4(6)
O8 S2 C70 F8 60.8(7)
O9 S2 C70 F8 -59.9(7)
